data_7229624
loop_
_publ_author_name
'Celania, Chris'
'Smetana, Volodymyr'
'Mudring, Anja-Verena'

_publ_section_title
;
 Bringing order to large-scale disordered complex metal alloys:
 Gd2Au15&#x2212;xSbxand BaAuxGa12&#x2212;x
;
_journal_issue 3
_journal_name_full CrystEngComm
_journal_page_first 348
_journal_paper_doi 10.1039/C7CE01865G
_journal_volume 20
_journal_year 2018
_chemical_formula_sum 'Au11.98 Gd2 Sb3.02'
_chemical_formula_weight 3042.29
_space_group_crystal_system tetragonal
_space_group_IT_number 139
_space_group_name_Hall '-I 4 2'
_space_group_name_H-M_alt 'I 4/m m m'
_symmetry_space_group_name_Hall '-I 4 2'
_symmetry_space_group_name_H-M 'I 4/m m m'
_audit_creation_method SHELXL-2014/7
_cell_angle_alpha 90
_cell_angle_beta 90
_cell_angle_gamma 90
_cell_formula_units_Z 2
_cell_length_a 7.3070(6)
_cell_length_b 7.307(9)
_cell_length_c 14.0497(14)
_cell_measurement_reflns_used 2749
_cell_measurement_temperature 293(2)
_cell_measurement_theta_max 28.419
_cell_measurement_theta_min 2.900
_cell_volume 750.1(9)
_computing_structure_refinement 'SHELXL-2014/7 (Sheldrick, 2014)'
_diffrn_ambient_temperature 293(2)
_diffrn_measured_fraction_theta_full 1.000
_diffrn_measured_fraction_theta_max 0.997
_diffrn_measurement_device_type 'Bruker Venture'
_diffrn_radiation_type MoK\a
_diffrn_radiation_wavelength 0.71073
_diffrn_reflns_av_R_equivalents 0.1283
_diffrn_reflns_av_unetI/netI 0.0675
_diffrn_reflns_Laue_measured_fraction_full 1.000
_diffrn_reflns_Laue_measured_fraction_max 0.997
_diffrn_reflns_limit_h_max 9
_diffrn_reflns_limit_h_min -9
_diffrn_reflns_limit_k_max 9
_diffrn_reflns_limit_k_min -8
_diffrn_reflns_limit_l_max 18
_diffrn_reflns_limit_l_min -18
_diffrn_reflns_number 2749
_diffrn_reflns_point_group_measured_fraction_full 1.000
_diffrn_reflns_point_group_measured_fraction_max 0.997
_diffrn_reflns_theta_full 25.242
_diffrn_reflns_theta_max 28.419
_diffrn_reflns_theta_min 2.900
_exptl_absorpt_coefficient_mu 130.680
_exptl_absorpt_correction_T_max 0.05
_exptl_absorpt_correction_T_min 0.02
_exptl_absorpt_correction_type empirical
_exptl_absorpt_process_details 'Blessing, 1995'
_exptl_crystal_density_diffrn 13.469
_exptl_crystal_description 'irregular fragment'
_exptl_crystal_F_000 2457
_exptl_crystal_size_max 0.09
_exptl_crystal_size_mid 0.09
_exptl_crystal_size_min 0.08
_refine_diff_density_max 3.908
_refine_diff_density_min -4.951
_refine_diff_density_rms 0.931
_refine_ls_extinction_method none
_refine_ls_goodness_of_fit_ref 1.054
_refine_ls_hydrogen_treatment undef
_refine_ls_matrix_type full
_refine_ls_number_parameters 27
_refine_ls_number_reflns 312
_refine_ls_number_restraints 0
_refine_ls_restrained_S_all 1.054
_refine_ls_R_factor_all 0.0689
_refine_ls_R_factor_gt 0.0462
_refine_ls_shift/su_max 0.000
_refine_ls_shift/su_mean 0.000
_refine_ls_structure_factor_coef Fsqd
_refine_ls_weighting_details 'w=1/[\s^2^(Fo^2^)+(0.0576P)^2^] where P=(Fo^2^+2Fc^2^)/3'
_refine_ls_weighting_scheme calc
_refine_ls_wR_factor_gt 0.1039
_refine_ls_wR_factor_ref 0.1155
_reflns_Friedel_coverage 0.000
_reflns_number_gt 232
_reflns_number_total 312
_reflns_threshold_expression 'I > 2\s(I)'
_cod_data_source_file c7ce01865g1.cif
_cod_data_source_block GdAuSb6131_0m
_cod_depositor_comments 'Adding full bibliography for 7229622--7229625.cif.'
_cod_original_cell_volume 750.15(14)
_cod_database_code 7229624
_shelx_shelxl_version_number 2014/7
_shelx_space_group_comment
;
The symmetry employed for this shelxl refinement is uniquely defined
by the following loop, which should always be used as a source of
symmetry information in preference to the above space-group names.
They are only intended as comments.
;

loop_
_space_group_symop_operation_xyz
'x, y, z'
'-y, x, z'
'-x, -y, z'
'y, -x, z'
'x, -y, -z'
'y, x, -z'
'-x, y, -z'
'-y, -x, -z'
'x+1/2, y+1/2, z+1/2'
'-y+1/2, x+1/2, z+1/2'
'-x+1/2, -y+1/2, z+1/2'
'y+1/2, -x+1/2, z+1/2'
'x+1/2, -y+1/2, -z+1/2'
'y+1/2, x+1/2, -z+1/2'
'-x+1/2, y+1/2, -z+1/2'
'-y+1/2, -x+1/2, -z+1/2'
'-x, -y, -z'
'y, -x, -z'
'x, y, -z'
'-y, x, -z'
'-x, y, z'
'-y, -x, z'
'x, -y, z'
'y, x, z'
'-x+1/2, -y+1/2, -z+1/2'
'y+1/2, -x+1/2, -z+1/2'
'x+1/2, y+1/2, -z+1/2'
'-y+1/2, x+1/2, -z+1/2'
'-x+1/2, y+1/2, z+1/2'
'-y+1/2, -x+1/2, z+1/2'
'x+1/2, -y+1/2, z+1/2'
'y+1/2, x+1/2, z+1/2'

loop_
_atom_site_label
_atom_site_type_symbol
_atom_site_fract_x
_atom_site_fract_y
_atom_site_fract_z
_atom_site_U_iso_or_equiv
_atom_site_adp_type
_atom_site_occupancy
_atom_site_site_symmetry_order
_atom_site_calc_flag
_atom_site_refinement_flags_posn
_atom_site_refinement_flags_adp
_atom_site_refinement_flags_occupancy
Au1 Au 0.0000 0.0000 0.0000 0.0096(18) Uani 0.48(6) 16 d S T P
Sb1 Sb 0.0000 0.0000 0.0000 0.0096(18) Uani 0.52(6) 16 d S T P
Au2 Au 0.20857(13) 0.20857(13) 0.14448(8) 0.0125(5) Uani 0.98(5) 2 d S T P
Sb2 Sb 0.20857(13) 0.20857(13) 0.14448(8) 0.0125(5) Uani 0.02(5) 2 d S T P
Gd4 Gd 0.5000 0.0000 0.2500 0.0093(11) Uani 1 8 d S T P
Au5 Au 0.2941(5) 0.5000 0.0000 0.0112(14) Uani 0.47(3) 4 d S T P
Sb5 Sb 0.2941(5) 0.5000 0.0000 0.0112(14) Uani 0.03(3) 4 d S T P
Au3 Au 0.0000 0.0000 0.3055(2) 0.0081(12) Uani 0.47(5) 8 d S T P
Sb3 Sb 0.0000 0.0000 0.3055(2) 0.0081(12) Uani 0.53(5) 8 d S T P
Au6 Au 0.1180(7) 0.5000 0.0000 0.0088(18) Uani 0.21(3) 4 d S T P
Sb6 Sb 0.1180(7) 0.5000 0.0000 0.0088(18) Uani 0.29(3) 4 d S T P

loop_
_atom_site_aniso_label
_atom_site_aniso_U_11
_atom_site_aniso_U_22
_atom_site_aniso_U_33
_atom_site_aniso_U_23
_atom_site_aniso_U_13
_atom_site_aniso_U_12
Au1 0.010(2) 0.010(2) 0.009(2) 0.000 0.000 0.000
Sb1 0.010(2) 0.010(2) 0.009(2) 0.000 0.000 0.000
Au2 0.0132(6) 0.0132(6) 0.0112(6) -0.0004(3) -0.0004(3) -0.0041(5)
Sb2 0.0132(6) 0.0132(6) 0.0112(6) -0.0004(3) -0.0004(3) -0.0041(5)
Gd4 0.0083(14) 0.0083(14) 0.0112(17) 0.000 0.000 0.000
Au5 0.013(2) 0.010(2) 0.0107(19) 0.000 0.000 0.000
Sb5 0.013(2) 0.010(2) 0.0107(19) 0.000 0.000 0.000
Au3 0.0079(14) 0.0079(14) 0.0086(16) 0.000 0.000 0.000
Sb3 0.0079(14) 0.0079(14) 0.0086(16) 0.000 0.000 0.000
Au6 0.011(3) 0.006(3) 0.010(2) 0.000 0.000 0.000
Sb6 0.011(3) 0.006(3) 0.010(2) 0.000 0.000 0.000

loop_
_atom_type_symbol
_atom_type_description
_atom_type_scat_dispersion_real
_atom_type_scat_dispersion_imag
_atom_type_scat_source
Au Au -2.0133 8.8022 'International Tables Vol C Tables 4.2.6.8 and 6.1.1.4'
Gd Gd -0.1653 3.9035 'International Tables Vol C Tables 4.2.6.8 and 6.1.1.4'
Sb Sb -0.5866 1.5461 'International Tables Vol C Tables 4.2.6.8 and 6.1.1.4'

loop_
_geom_angle_atom_site_label_1
_geom_angle_atom_site_label_2
_geom_angle_atom_site_label_3
_geom_angle
_geom_angle_site_symmetry_1
_geom_angle_site_symmetry_3
Sb2 Au1 Au2 0.0 17 17
Sb2 Au1 Sb2 61.96(7) 17 20
Au2 Au1 Sb2 61.96(7) 17 20
Sb2 Au1 Sb2 118.04(7) 17 4
Au2 Au1 Sb2 118.04(7) 17 4
Sb2 Au1 Sb2 180.00(4) 20 4
Sb2 Au1 Au2 118.0 17 2
Au2 Au1 Au2 118.04(3) 17 2
Sb2 Au1 Au2 86.6 20 2
Sb2 Au1 Au2 93.4 4 2
Sb2 Au1 Au2 62.0 17 18
Au2 Au1 Au2 61.96(3) 17 18
Sb2 Au1 Au2 93.4 20 18
Sb2 Au1 Au2 86.6 4 18
Au2 Au1 Au2 180.00(3) 2 18
Sb2 Au1 Sb2 61.96(3) 17 18
Au2 Au1 Sb2 61.96(3) 17 18
Sb2 Au1 Sb2 93.43(6) 20 18
Sb2 Au1 Sb2 86.57(6) 4 18
Au2 Au1 Sb2 180.00(3) 2 18
Au2 Au1 Sb2 0.00(3) 18 18
Sb2 Au1 Sb2 118.04(3) 17 2
Au2 Au1 Sb2 118.04(3) 17 2
Sb2 Au1 Sb2 86.57(6) 20 2
Sb2 Au1 Sb2 93.43(6) 4 2
Au2 Au1 Sb2 0.00(3) 2 2
Au2 Au1 Sb2 180.00(3) 18 2
Sb2 Au1 Sb2 180.00(3) 18 2
Sb2 Au1 Au2 118.0 17 4
Au2 Au1 Au2 118.04(7) 17 4
Sb2 Au1 Au2 180.0 20 4
Sb2 Au1 Au2 0.0 4 4
Au2 Au1 Au2 93.43(6) 2 4
Au2 Au1 Au2 86.57(6) 18 4
Sb2 Au1 Au2 86.6 18 4
Sb2 Au1 Au2 93.4 2 4
Sb2 Au1 Au2 62.0 17 20
Au2 Au1 Au2 61.96(7) 17 20
Sb2 Au1 Au2 0.0 20 20
Sb2 Au1 Au2 180.0 4 20
Au2 Au1 Au2 86.57(6) 2 20
Au2 Au1 Au2 93.43(6) 18 20
Sb2 Au1 Au2 93.4 18 20
Sb2 Au1 Au2 86.6 2 20
Au2 Au1 Au2 180.00(3) 4 20
Sb2 Au1 Au2 86.6 17 3
Au2 Au1 Au2 86.57(6) 17 3
Sb2 Au1 Au2 118.0 20 3
Sb2 Au1 Au2 62.0 4 3
Au2 Au1 Au2 61.96(7) 2 3
Au2 Au1 Au2 118.04(7) 18 3
Sb2 Au1 Au2 118.0 18 3
Sb2 Au1 Au2 62.0 2 3
Au2 Au1 Au2 61.96(3) 4 3
Au2 Au1 Au2 118.04(3) 20 3
Sb2 Au1 Sb2 93.43(6) 17 19
Au2 Au1 Sb2 93.43(6) 17 19
Sb2 Au1 Sb2 61.96(3) 20 19
Sb2 Au1 Sb2 118.04(3) 4 19
Au2 Au1 Sb2 118.04(7) 2 19
Au2 Au1 Sb2 61.96(7) 18 19
Sb2 Au1 Sb2 61.96(7) 18 19
Sb2 Au1 Sb2 118.04(7) 2 19
Au2 Au1 Sb2 118.04(3) 4 19
Au2 Au1 Sb2 61.96(3) 20 19
Au2 Au1 Sb2 180.0 3 19
Au1 Au2 Au5 90.50(7) . .
Au1 Au2 Sb5 90.50(5) . 2_655
Au5 Au2 Sb5 41.4 . 2_655
Au1 Au2 Au5 90.50(5) . 2_655
Au5 Au2 Au5 41.43(13) . 2_655
Sb5 Au2 Au5 0.0 2_655 2_655
Au1 Au2 Gd4 116.19(6) . .
Au5 Au2 Gd4 122.96(9) . .
Sb5 Au2 Gd4 86.37(4) 2_655 .
Au5 Au2 Gd4 86.37(4) 2_655 .
Au1 Au2 Gd4 116.19(4) . 25
Au5 Au2 Gd4 86.37(8) . 25
Sb5 Au2 Gd4 122.96(10) 2_655 25
Au5 Au2 Gd4 122.96(10) 2_655 25
Gd4 Au2 Gd4 118.30(5) . 25
Au1 Au2 Au6 77.82(8) . .
Au5 Au2 Au6 24.68(12) . .
Sb5 Au2 Au6 63.54(10) 2_655 .
Au5 Au2 Au6 63.54(10) 2_655 .
Gd4 Au2 Au6 147.63(10) . .
Gd4 Au2 Au6 73.78(7) 25 .
Au1 Au2 Sb6 77.82(5) . 2_655
Au5 Au2 Sb6 63.54(11) . 2_655
Sb5 Au2 Sb6 24.68(12) 2_655 2_655
Au5 Au2 Sb6 24.68(12) 2_655 2_655
Gd4 Au2 Sb6 73.78(5) . 2_655
Gd4 Au2 Sb6 147.63(10) 25 2_655
Au6 Au2 Sb6 81.8 . 2_655
Au1 Au2 Au6 77.82(5) . 2_655
Au5 Au2 Au6 63.54(11) . 2_655
Sb5 Au2 Au6 24.68(12) 2_655 2_655
Au5 Au2 Au6 24.68(12) 2_655 2_655
Gd4 Au2 Au6 73.78(5) . 2_655
Gd4 Au2 Au6 147.63(10) 25 2_655
Au6 Au2 Au6 81.78(15) . 2_655
Sb6 Au2 Au6 0.0 2_655 2_655
Sb2 Gd4 Sb2 163.64(5) 4 26
Sb2 Gd4 Au2 0.0 4 4
Sb2 Gd4 Au2 163.6 26 4
Sb2 Gd4 Au2 163.6 4 26
Sb2 Gd4 Au2 0.0 26 26
Au2 Gd4 Au2 163.64(5) 4 26
Sb2 Gd4 Sb2 61.70(5) 4 28_545
Sb2 Gd4 Sb2 120.97(6) 26 28_545
Au2 Gd4 Sb2 61.70(5) 4 28_545
Au2 Gd4 Sb2 120.97(6) 26 28_545
Sb2 Gd4 Au2 121.0 4 2_655
Sb2 Gd4 Au2 61.7 26 2_655
Au2 Gd4 Au2 120.97(4) 4 2_655
Au2 Gd4 Au2 61.70(5) 26 2_655
Sb2 Gd4 Au2 163.6 28_545 2_655
Sb2 Gd4 Sb2 120.97(4) 4 2_655
Sb2 Gd4 Sb2 61.70(5) 26 2_655
Au2 Gd4 Sb2 120.97(4) 4 2_655
Au2 Gd4 Sb2 61.70(5) 26 2_655
Sb2 Gd4 Sb2 163.64(5) 28_545 2_655
Au2 Gd4 Sb2 0.00(4) 2_655 2_655
Sb2 Gd4 Sb2 104.05(4) 4 25
Sb2 Gd4 Sb2 60.85(6) 26 25
Au2 Gd4 Sb2 104.05(4) 4 25
Au2 Gd4 Sb2 60.85(6) 26 25
Sb2 Gd4 Sb2 90.09(8) 28_545 25
Au2 Gd4 Sb2 104.05(7) 2_655 25
Sb2 Gd4 Sb2 104.05(7) 2_655 25
Sb2 Gd4 Au2 104.0 4 25
Sb2 Gd4 Au2 60.9 26 25
Au2 Gd4 Au2 104.05(4) 4 25
Au2 Gd4 Au2 60.85(6) 26 25
Sb2 Gd4 Au2 90.1 28_545 25
Au2 Gd4 Au2 104.05(7) 2_655 25
Sb2 Gd4 Au2 104.0 2_655 25
Sb2 Gd4 Au2 0.0 25 25
Sb2 Gd4 Au2 61.7 4 28_545
Sb2 Gd4 Au2 121.0 26 28_545
Au2 Gd4 Au2 61.70(5) 4 28_545
Au2 Gd4 Au2 120.97(6) 26 28_545
Sb2 Gd4 Au2 0.0 28_545 28_545
Au2 Gd4 Au2 163.64(5) 2_655 28_545
Sb2 Gd4 Au2 163.6 2_655 28_545
Sb2 Gd4 Au2 90.1 25 28_545
Au2 Gd4 Au2 90.09(8) 25 28_545
Sb2 Gd4 Au2 90.1 4 3_655
Sb2 Gd4 Au2 104.0 26 3_655
Au2 Gd4 Au2 90.09(6) 4 3_655
Au2 Gd4 Au2 104.05(4) 26 3_655
Sb2 Gd4 Au2 104.0 28_545 3_655
Au2 Gd4 Au2 60.85(7) 2_655 3_655
Sb2 Gd4 Au2 60.9 2_655 3_655
Sb2 Gd4 Au2 163.6 25 3_655
Au2 Gd4 Au2 163.64(5) 25 3_655
Au2 Gd4 Au2 104.05(7) 28_545 3_655
Sb2 Gd4 Au2 104.0 4 27_545
Sb2 Gd4 Au2 90.1 26 27_545
Au2 Gd4 Au2 104.05(7) 4 27_545
Au2 Gd4 Au2 90.09(8) 26 27_545
Sb2 Gd4 Au2 60.9 28_545 27_545
Au2 Gd4 Au2 104.05(4) 2_655 27_545
Sb2 Gd4 Au2 104.0 2_655 27_545
Sb2 Gd4 Au2 121.0 25 27_545
Au2 Gd4 Au2 120.97(6) 25 27_545
Au2 Gd4 Au2 60.85(6) 28_545 27_545
Au2 Gd4 Au2 61.70(5) 3_655 27_545
Au6 Au5 Sb5 135.00(3) . 18_565
Au6 Au5 Au5 135.00(3) . 18_565
Sb5 Au5 Au5 0.0 18_565 18_565
Au6 Au5 Sb5 135.00(3) . 2_655
Sb5 Au5 Sb5 90.00(7) 18_565 2_655
Au5 Au5 Sb5 90.00(7) 18_565 2_655
Au6 Au5 Au5 135.00(3) . 2_655
Sb5 Au5 Au5 90.0 18_565 2_655
Au5 Au5 Au5 90.00(7) 18_565 2_655
Sb5 Au5 Au5 0.0 2_655 2_655
Au6 Au5 Au2 78.01(8) . .
Sb5 Au5 Au2 130.36(7) 18_565 .
Au5 Au5 Au2 130.36(7) 18_565 .
Sb5 Au5 Au2 69.29(8) 2_655 .
Au5 Au5 Au2 69.29(8) 2_655 .
Au6 Au5 Au2 78.01(8) . 19
Sb5 Au5 Au2 130.36(7) 18_565 19
Au5 Au5 Au2 130.36(7) 18_565 19
Sb5 Au5 Au2 69.29(8) 2_655 19
Au5 Au5 Au2 69.29(8) 2_655 19
Au2 Au5 Au2 84.89(8) . 19
Au6 Au5 Sb2 78.01(8) . 19
Sb5 Au5 Sb2 130.36(7) 18_565 19
Au5 Au5 Sb2 130.36(7) 18_565 19
Sb5 Au5 Sb2 69.29(8) 2_655 19
Au5 Au5 Sb2 69.29(8) 2_655 19
Au2 Au5 Sb2 84.9 . 19
Au2 Au5 Sb2 0.00(7) 19 19
Au6 Au5 Au2 78.01(8) . 4_565
Sb5 Au5 Au2 69.29(8) 18_565 4_565
Au5 Au5 Au2 69.29(8) 18_565 4_565
Sb5 Au5 Au2 130.36(7) 2_655 4_565
Au5 Au5 Au2 130.36(7) 2_655 4_565
Au2 Au5 Au2 90.15(8) . 4_565
Au2 Au5 Au2 156.01(15) 19 4_565
Sb2 Au5 Au2 156.0 19 4_565
Au6 Au5 Sb2 78.01(8) . 4_565
Sb5 Au5 Sb2 69.29(8) 18_565 4_565
Au5 Au5 Sb2 69.29(8) 18_565 4_565
Sb5 Au5 Sb2 130.36(7) 2_655 4_565
Au5 Au5 Sb2 130.36(7) 2_655 4_565
Au2 Au5 Sb2 90.2 . 4_565
Au2 Au5 Sb2 156.01(15) 19 4_565
Sb2 Au5 Sb2 156.01(15) 19 4_565
Au2 Au5 Sb2 0.00(3) 4_565 4_565
Sb2 Au3 Au2 0.0 25 25
Sb2 Au3 Sb2 153.73(11) 25 27_445
Au2 Au3 Sb2 153.73(11) 25 27_445
Sb2 Au3 Au2 153.7 25 27_445
Au2 Au3 Au2 153.73(11) 25 27_445
Sb2 Au3 Au2 0.0 27_445 27_445
Sb2 Au3 Sb2 87.04(7) 25 28_545
Au2 Au3 Sb2 87.04(7) 25 28_545
Sb2 Au3 Sb2 87.04(6) 27_445 28_545
Au2 Au3 Sb2 87.04(6) 27_445 28_545
Sb2 Au3 Au2 87.0 25 26_455
Au2 Au3 Au2 87.04(6) 25 26_455
Sb2 Au3 Au2 87.0 27_445 26_455
Au2 Au3 Au2 87.04(7) 27_445 26_455
Sb2 Au3 Au2 153.7 28_545 26_455
Sb2 Au3 Sb2 87.04(6) 25 26_455
Au2 Au3 Sb2 87.04(6) 25 26_455
Sb2 Au3 Sb2 87.04(7) 27_445 26_455
Au2 Au3 Sb2 87.04(7) 27_445 26_455
Sb2 Au3 Sb2 153.73(11) 28_545 26_455
Au2 Au3 Sb2 0.00(5) 26_455 26_455
Sb2 Au3 Au2 87.0 25 28_545
Au2 Au3 Au2 87.04(7) 25 28_545
Sb2 Au3 Au2 87.0 27_445 28_545
Au2 Au3 Au2 87.04(6) 27_445 28_545
Sb2 Au3 Au2 0.0 28_545 28_545
Au2 Au3 Au2 153.73(11) 26_455 28_545
Sb2 Au3 Au2 153.7 26_455 28_545
Sb2 Au3 Sb5 57.91(6) 25 26_455
Au2 Au3 Sb5 57.91(6) 25 26_455
Sb2 Au3 Sb5 97.64(9) 27_445 26_455
Au2 Au3 Sb5 97.64(9) 27_445 26_455
Sb2 Au3 Sb5 97.64(9) 28_545 26_455
Au2 Au3 Sb5 57.91(6) 26_455 26_455
Sb2 Au3 Sb5 57.91(6) 26_455 26_455
Au2 Au3 Sb5 97.64(9) 28_545 26_455
Sb2 Au3 Sb5 57.91(6) 25 25
Au2 Au3 Sb5 57.91(6) 25 25
Sb2 Au3 Sb5 97.64(8) 27_445 25
Au2 Au3 Sb5 97.64(8) 27_445 25
Sb2 Au3 Sb5 57.91(6) 28_545 25
Au2 Au3 Sb5 97.64(8) 26_455 25
Sb2 Au3 Sb5 97.64(8) 26_455 25
Au2 Au3 Sb5 57.91(6) 28_545 25
Sb5 Au3 Sb5 39.88(9) 26_455 25
Sb2 Au3 Au5 57.91(6) 25 26_455
Au2 Au3 Au5 57.91(6) 25 26_455
Sb2 Au3 Au5 97.64(9) 27_445 26_455
Au2 Au3 Au5 97.64(9) 27_445 26_455
Sb2 Au3 Au5 97.64(9) 28_545 26_455
Au2 Au3 Au5 57.91(6) 26_455 26_455
Sb2 Au3 Au5 57.91(6) 26_455 26_455
Au2 Au3 Au5 97.64(9) 28_545 26_455
Sb5 Au3 Au5 0.0 26_455 26_455
Sb5 Au3 Au5 39.9 25 26_455
Sb2 Au3 Au5 57.91(6) 25 25
Au2 Au3 Au5 57.91(6) 25 25
Sb2 Au3 Au5 97.64(8) 27_445 25
Au2 Au3 Au5 97.64(8) 27_445 25
Sb2 Au3 Au5 57.91(6) 28_545 25
Au2 Au3 Au5 97.64(8) 26_455 25
Sb2 Au3 Au5 97.64(8) 26_455 25
Au2 Au3 Au5 57.91(6) 28_545 25
Sb5 Au3 Au5 39.9 26_455 25
Sb5 Au3 Au5 0.0 25 25
Au5 Au3 Au5 39.88(9) 26_455 25
Au5 Au6 Sb6 180.0 . 17_565
Au5 Au6 Au6 180.0 . 17_565
Sb6 Au6 Au6 0.0 17_565 17_565
Au5 Au6 Sb5 180.0 . 17_565
Sb6 Au6 Sb5 0.0 17_565 17_565
Au6 Au6 Sb5 0.0 17_565 17_565
Au5 Au6 Au5 180.0 . 17_565
Sb6 Au6 Au5 0.0 17_565 17_565
Au6 Au6 Au5 0.0 17_565 17_565
Sb5 Au6 Au5 0.0 17_565 17_565
Au5 Au6 Au2 77.32(10) . .
Sb6 Au6 Au2 102.68(10) 17_565 .
Au6 Au6 Au2 102.68(10) 17_565 .
Sb5 Au6 Au2 102.68(10) 17_565 .
Au5 Au6 Au2 102.68(10) 17_565 .
Au5 Au6 Au2 77.32(10) . 4_565
Sb6 Au6 Au2 102.68(10) 17_565 4_565
Au6 Au6 Au2 102.68(10) 17_565 4_565
Sb5 Au6 Au2 102.68(10) 17_565 4_565
Au5 Au6 Au2 102.68(10) 17_565 4_565
Au2 Au6 Au2 89.85(9) . 4_565
Au5 Au6 Sb2 77.32(10) . 4_565
Sb6 Au6 Sb2 102.68(10) 17_565 4_565
Au6 Au6 Sb2 102.68(10) 17_565 4_565
Sb5 Au6 Sb2 102.68(10) 17_565 4_565
Au5 Au6 Sb2 102.68(10) 17_565 4_565
Au2 Au6 Sb2 89.9 . 4_565
Au2 Au6 Sb2 0.00(3) 4_565 4_565
Au5 Au6 Sb2 77.32(10) . 19
Sb6 Au6 Sb2 102.68(10) 17_565 19
Au6 Au6 Sb2 102.68(10) 17_565 19
Sb5 Au6 Sb2 102.68(10) 17_565 19
Au5 Au6 Sb2 102.68(10) 17_565 19
Au2 Au6 Sb2 84.6 . 19
Au2 Au6 Sb2 154.64(19) 4_565 19
Sb2 Au6 Sb2 154.64(19) 4_565 19
Au5 Au6 Au2 77.32(10) . 19
Sb6 Au6 Au2 102.68(10) 17_565 19
Au6 Au6 Au2 102.68(10) 17_565 19
Sb5 Au6 Au2 102.68(10) 17_565 19
Au5 Au6 Au2 102.68(10) 17_565 19
Au2 Au6 Au2 84.62(8) . 19
Au2 Au6 Au2 154.64(19) 4_565 19
Sb2 Au6 Au2 154.6 4_565 19
Sb2 Au6 Au2 0.0 19 19

loop_
_geom_bond_atom_site_label_1
_geom_bond_atom_site_label_2
_geom_bond_distance
_geom_bond_site_symmetry_2
Au1 Sb2 2.9606(16) 17
Au1 Au2 2.9606(16) 17
Au1 Sb2 2.9606(16) 20
Au1 Sb2 2.9606(16) 4
Au1 Au2 2.9606(16) 2
Au1 Au2 2.9606(16) 18
Au1 Sb2 2.9606(16) 18
Au1 Sb2 2.9606(16) 2
Au1 Au2 2.9606(16) 4
Au1 Au2 2.9606(16) 20
Au1 Au2 2.9606(16) 3
Au1 Sb2 2.9606(16) 19
Au2 Au5 3.008(2) .
Au2 Sb5 3.0076(14) 2_655
Au2 Au5 3.0076(14) 2_655
Au2 Gd4 3.0092(12) .
Au2 Gd4 3.009(2) 25
Au2 Au6 3.016(2) .
Au2 Sb6 3.0155(15) 2_655
Au2 Au6 3.0155(15) 2_655
Gd4 Sb2 3.0092(12) 4
Gd4 Sb2 3.009(2) 26
Gd4 Au2 3.0092(12) 4
Gd4 Au2 3.009(2) 26
Gd4 Sb2 3.009(2) 28_545
Gd4 Au2 3.0092(12) 2_655
Gd4 Sb2 3.0092(12) 2_655
Gd4 Sb2 3.009(2) 25
Gd4 Au2 3.009(2) 25
Gd4 Au2 3.009(2) 28_545
Gd4 Au2 3.0092(12) 3_655
Gd4 Au2 3.009(2) 27_545
Au5 Au6 1.287(7) .
Au5 Sb5 2.128(6) 18_565
Au5 Au5 2.128(6) 18_565
Au5 Sb5 2.128(6) 2_655
Au5 Au5 2.128(6) 2_655
Au5 Au2 3.008(2) 19
Au5 Sb2 3.008(2) 19
Au5 Au2 3.008(2) 4_565
Au5 Sb2 3.008(2) 4_565
Au3 Sb2 3.093(2) 25
Au3 Au2 3.093(2) 25
Au3 Sb2 3.093(2) 27_445
Au3 Au2 3.093(2) 27_445
Au3 Sb2 3.093(2) 28_545
Au3 Au2 3.093(2) 26_455
Au3 Sb2 3.093(2) 26_455
Au3 Au2 3.093(2) 28_545
Au3 Sb5 3.119(3) 26_455
Au3 Sb5 3.119(3) 25
Au3 Au5 3.119(3) 26_455
Au3 Au5 3.119(3) 25
Au6 Sb6 1.724(10) 17_565
Au6 Au6 1.724(10) 17_565
Au6 Sb5 3.011(6) 17_565
Au6 Au5 3.011(6) 17_565
Au6 Au2 3.016(2) 4_565
Au6 Sb2 3.016(2) 4_565
Au6 Sb2 3.016(2) 19
Au6 Au2 3.016(2) 19
